data_7033909
loop_
_publ_author_name
'Postle, Shawn'
'Stephan, Douglas W.'

_publ_section_title
;
 Reactions of iodine-nitrene reagents with boranes.
;
_journal_issue 10
_journal_name_full 'Dalton transactions (Cambridge, England : 2003)'
_journal_page_first 4436
_journal_page_last 4439
_journal_paper_doi 10.1039/c5dt00142k
_journal_volume 44
_journal_year 2015
_chemical_formula_moiety 'C13 H4 B F10 N O2 S'
_chemical_formula_sum 'C13 H4 B F10 N O2 S'
_chemical_formula_weight 439.06
_space_group_crystal_system triclinic
_space_group_IT_number 2
_space_group_name_Hall '-P 1'
_space_group_name_H-M_alt 'P -1'
_symmetry_Int_Tables_number 2
_symmetry_space_group_name_Hall '-P 1'
_symmetry_space_group_name_H-M 'P -1'
_audit_creation_date 2014-12-19
_audit_creation_method
;
Olex2 1.2
(compiled 2014.11.28 svn.r3106 for OlexSys, GUI svn.r4959)
;
_audit_update_record
;
2014-12-28 deposited with the CCDC.
2015-02-04 downloaded from the CCDC.
;
_cell_angle_alpha 74.330(7)
_cell_angle_beta 81.758(7)
_cell_angle_gamma 85.914(7)
_cell_formula_units_Z 2
_cell_length_a 6.0068(7)
_cell_length_b 9.6962(12)
_cell_length_c 13.5918(15)
_cell_measurement_reflns_used 3813
_cell_measurement_temperature 150
_cell_measurement_theta_max 27.40
_cell_measurement_theta_min 2.33
_cell_volume 753.89(16)
_computing_molecular_graphics 'Olex2 (Dolomanov et al., 2009)'
_computing_publication_material 'Olex2 (Dolomanov et al., 2009)'
_computing_structure_refinement 'olex2.refine (Bourhis et al., 2015)'
_diffrn_ambient_temperature 149.99
_diffrn_measured_fraction_theta_full 0.9942
_diffrn_measured_fraction_theta_max 0.9942
_diffrn_measurement_device_type 'Bruker APEX-II CCD'
_diffrn_measurement_method '\f and \w scans'
_diffrn_radiation_monochromator graphite
_diffrn_radiation_type 'Mo K\a'
_diffrn_radiation_wavelength 0.71073
_diffrn_reflns_av_R_equivalents 0.0483
_diffrn_reflns_av_unetI/netI 0.0646
_diffrn_reflns_limit_h_max 7
_diffrn_reflns_limit_h_min -7
_diffrn_reflns_limit_k_max 12
_diffrn_reflns_limit_k_min -12
_diffrn_reflns_limit_l_max 17
_diffrn_reflns_limit_l_min -17
_diffrn_reflns_number 12448
_diffrn_reflns_theta_full 27.4224
_diffrn_reflns_theta_max 27.42
_diffrn_reflns_theta_min 1.57
_diffrn_standards_number 0
_exptl_absorpt_coefficient_mu 0.342
_exptl_absorpt_correction_T_max 0.7456
_exptl_absorpt_correction_T_min 0.6985
_exptl_absorpt_correction_type multi-scan
_exptl_absorpt_process_details
;
SADABS-2008/1 (Bruker,2008) was used for absorption correction.
wR2(int) was 0.0564 before and 0.0454 after correction.
The Ratio of minimum to maximum transmission is 0.9368.
The \l/2 correction factor is 0.0015.
;
_exptl_crystal_colour colourless
_exptl_crystal_density_diffrn 1.9339
_exptl_crystal_description rectangular
_exptl_crystal_F_000 432.7083
_exptl_crystal_size_max 0.02
_exptl_crystal_size_mid 0.02
_exptl_crystal_size_min 0.01
_refine_diff_density_max 0.5706
_refine_diff_density_min -0.6263
_refine_diff_density_rms 0.1488
_refine_ls_d_res_high 0.7716
_refine_ls_d_res_low 12.9769
_refine_ls_goodness_of_fit_ref 1.0313
_refine_ls_hydrogen_treatment mixed
_refine_ls_matrix_type full
_refine_ls_number_constraints 6
_refine_ls_number_parameters 252
_refine_ls_number_reflns 3427
_refine_ls_number_restraints 0
_refine_ls_restrained_S_all 1.0313
_refine_ls_R_factor_all 0.0858
_refine_ls_R_factor_gt 0.0440
_refine_ls_shift/su_max 0.0000
_refine_ls_shift/su_mean 0.0000
_refine_ls_structure_factor_coef Fsqd
_refine_ls_weighting_details 'w=1/[\s^2^(Fo^2^)+(0.0465P)^2^] where P=(Fo^2^+2Fc^2^)/3'
_refine_ls_weighting_scheme calc
_refine_ls_wR_factor_gt 0.0881
_refine_ls_wR_factor_ref 0.1026
_reflns_Friedel_coverage 0.0
_reflns_limit_h_max 7
_reflns_limit_h_min -7
_reflns_limit_k_max 12
_reflns_limit_k_min -11
_reflns_limit_l_max 17
_reflns_limit_l_min 0
_reflns_number_gt 2286
_reflns_number_total 3427
_reflns_threshold_expression I>=2u(I)
_cod_data_source_file c5dt00142k2.cif
_cod_data_source_block sp009_0m
_cod_depositor_comments 'Adding full bibliography for 7033906--7033909.cif.'
_cod_database_code 7033909
_olex2_refinement_description
;
1. Fixed Uiso
 At 1.2 times of:
  All N(H) groups
 At 1.5 times of:
  All C(H,H,H) groups
2.a Me refined with riding coordinates:
 C13(H13a,H13b,H13c)
2.b Aromatic/amide H refined with riding coordinates:
 N1(H1)
;
_olex2_submission_special_instructions 'No special instructions were received'

loop_
_space_group_symop_id
_space_group_symop_operation_xyz
1 x,y,z
2 -x,-y,-z

loop_
_atom_site_label
_atom_site_type_symbol
_atom_site_fract_x
_atom_site_fract_y
_atom_site_fract_z
_atom_site_U_iso_or_equiv
_atom_site_adp_type
_atom_site_occupancy
_atom_site_refinement_flags_posn
S1 S -0.03010(11) 0.75934(7) 0.49813(5) 0.01969(17) Uani 1.000000 .
F1 F 0.5624(3) 0.97510(15) 0.37317(11) 0.0270(4) Uani 1.000000 .
F2 F 0.8578(3) 1.16427(16) 0.25435(12) 0.0302(4) Uani 1.000000 .
F3 F 0.8170(3) 1.27829(16) 0.05163(12) 0.0349(4) Uani 1.000000 .
F4 F 0.4755(3) 1.20057(16) -0.03135(11) 0.0315(4) Uani 1.000000 .
F5 F 0.1795(3) 1.00767(15) 0.08665(11) 0.0276(4) Uani 1.000000 .
F6 F -0.1569(3) 0.80787(15) 0.19283(12) 0.0284(4) Uani 1.000000 .
F7 F -0.1550(3) 0.58207(16) 0.11228(12) 0.0304(4) Uani 1.000000 .
F8 F 0.1827(3) 0.37856(16) 0.13938(12) 0.0321(4) Uani 1.000000 .
F9 F 0.5100(3) 0.39734(15) 0.25354(12) 0.0321(4) Uani 1.000000 .
F10 F 0.5103(3) 0.62333(15) 0.33307(11) 0.0279(4) Uani 1.000000 .
O1 O -0.1493(3) 0.84079(18) 0.56432(13) 0.0257(4) Uani 1.000000 .
O2 O -0.1525(3) 0.66868(19) 0.46007(14) 0.0277(5) Uani 1.000000 .
N1 N 0.1034(4) 0.8776(2) 0.39955(15) 0.0194(5) Uani 1.000000 .
H1 H 0.1147(4) 0.9628(2) 0.40924(15) 0.0232(6) Uiso 1.000000 R
C1 C 0.3597(4) 0.9833(2) 0.23432(18) 0.0169(5) Uani 1.000000 .
C2 C 0.5343(4) 1.0295(2) 0.27318(18) 0.0187(6) Uani 1.000000 .
C3 C 0.6889(4) 1.1251(3) 0.21303(19) 0.0208(6) Uani 1.000000 .
C4 C 0.6700(4) 1.1822(3) 0.1104(2) 0.0222(6) Uani 1.000000 .
C5 C 0.4971(5) 1.1425(3) 0.06851(19) 0.0217(6) Uani 1.000000 .
C6 C 0.3475(4) 1.0436(3) 0.13033(19) 0.0193(6) Uani 1.000000 .
C7 C 0.1774(4) 0.7230(2) 0.26510(18) 0.0179(5) Uani 1.000000 .
C8 C 0.0097(4) 0.7068(3) 0.20932(19) 0.0193(6) Uani 1.000000 .
C9 C 0.0084(4) 0.5924(3) 0.16697(19) 0.0212(6) Uani 1.000000 .
C10 C 0.1786(4) 0.4880(3) 0.18145(19) 0.0209(6) Uani 1.000000 .
C11 C 0.3448(4) 0.4996(3) 0.23835(19) 0.0197(6) Uani 1.000000 .
C12 C 0.3413(4) 0.6147(3) 0.27848(18) 0.0191(6) Uani 1.000000 .
C13 C 0.1907(5) 0.6600(3) 0.5594(2) 0.0307(7) Uani 1.000000 .
H13a H 0.2746(5) 0.7227(3) 0.5855(2) 0.0461(10) Uiso 1.000000 R
H13b H 0.1290(5) 0.5819(3) 0.6170(2) 0.0461(10) Uiso 1.000000 R
H13c H 0.2919(5) 0.6201(3) 0.5100(2) 0.0461(10) Uiso 1.000000 R
B1 B 0.2007(5) 0.8618(3) 0.3034(2) 0.0187(6) Uani 1.000000 .

loop_
_atom_site_aniso_label
_atom_site_aniso_U_11
_atom_site_aniso_U_22
_atom_site_aniso_U_33
_atom_site_aniso_U_12
_atom_site_aniso_U_13
_atom_site_aniso_U_23
S1 0.0247(4) 0.0168(3) 0.0174(3) -0.0024(3) -0.0011(3) -0.0046(2)
F1 0.0303(10) 0.0307(8) 0.0190(8) -0.0019(7) -0.0085(7) -0.0019(7)
F2 0.0254(9) 0.0338(9) 0.0323(9) -0.0080(7) -0.0076(7) -0.0068(7)
F3 0.0373(10) 0.0331(9) 0.0296(9) -0.0150(8) 0.0021(8) 0.0001(7)
F4 0.0415(11) 0.0319(8) 0.0169(8) -0.0038(8) -0.0033(7) 0.0011(7)
F5 0.0289(9) 0.0306(8) 0.0247(8) -0.0046(7) -0.0095(7) -0.0056(7)
F6 0.0232(9) 0.0255(8) 0.0382(9) 0.0075(7) -0.0095(7) -0.0105(7)
F7 0.0279(9) 0.0350(9) 0.0344(9) -0.0038(7) -0.0131(8) -0.0138(7)
F8 0.0352(10) 0.0255(8) 0.0434(10) -0.0014(7) -0.0046(8) -0.0227(8)
F9 0.0310(10) 0.0220(8) 0.0456(10) 0.0101(7) -0.0105(8) -0.0126(7)
F10 0.0276(9) 0.0273(8) 0.0326(9) 0.0037(7) -0.0137(7) -0.0108(7)
O1 0.0306(12) 0.0228(9) 0.0238(10) -0.0016(8) 0.0049(8) -0.0104(8)
O2 0.0333(12) 0.0244(10) 0.0275(10) -0.0103(9) -0.0015(9) -0.0091(8)
N1 0.0265(13) 0.0124(10) 0.0196(11) -0.0018(9) -0.0014(10) -0.0055(8)
C1 0.0183(14) 0.0134(11) 0.0189(13) 0.0024(10) 0.0009(11) -0.0063(10)
C2 0.0209(15) 0.0176(12) 0.0161(13) 0.0052(11) -0.0024(11) -0.0033(10)
C3 0.0199(15) 0.0174(12) 0.0270(14) 0.0021(11) -0.0060(12) -0.0082(11)
C4 0.0233(16) 0.0169(12) 0.0243(14) -0.0046(12) 0.0038(12) -0.0043(11)
C5 0.0299(16) 0.0187(12) 0.0153(13) 0.0043(12) -0.0020(11) -0.0041(10)
C6 0.0189(15) 0.0186(12) 0.0228(14) 0.0027(11) -0.0061(11) -0.0087(10)
C7 0.0209(15) 0.0165(12) 0.0144(12) 0.0005(11) -0.0000(11) -0.0024(10)
C8 0.0171(14) 0.0173(12) 0.0203(13) 0.0024(11) 0.0001(11) -0.0017(10)
C9 0.0203(15) 0.0243(13) 0.0207(13) -0.0047(12) -0.0045(11) -0.0068(11)
C10 0.0266(16) 0.0175(12) 0.0202(13) -0.0030(12) 0.0012(12) -0.0094(10)
C11 0.0166(14) 0.0161(12) 0.0249(14) 0.0036(11) -0.0009(11) -0.0052(11)
C12 0.0195(14) 0.0210(12) 0.0172(13) -0.0015(11) -0.0046(11) -0.0043(10)
C13 0.0328(18) 0.0330(15) 0.0240(15) 0.0060(14) -0.0067(13) -0.0036(12)
B1 0.0167(16) 0.0184(14) 0.0215(15) 0.0039(12) -0.0081(13) -0.0044(12)

loop_
_atom_type_symbol
_atom_type_scat_dispersion_real
_atom_type_scat_dispersion_imag
_atom_type_scat_Cromer_Mann_a1
_atom_type_scat_Cromer_Mann_a2
_atom_type_scat_Cromer_Mann_a3
_atom_type_scat_Cromer_Mann_a4
_atom_type_scat_Cromer_Mann_b1
_atom_type_scat_Cromer_Mann_b2
_atom_type_scat_Cromer_Mann_b3
_atom_type_scat_Cromer_Mann_b4
_atom_type_scat_Cromer_Mann_c
_atom_type_scat_source
_atom_type_scat_dispersion_source
C 0.00347 0.00161 2.31000 1.02000 1.58860 0.86500 20.84390 10.20750 0.56870 51.65120 0.215599998832 'International Tables Volume C Table 6.1.1.4 (pp. 500-502)' 'Henke, Gullikson and Davis, At. Data and Nucl. Data Tables, 1993, 54, 2'
B 0.00141 0.00067 2.05450 1.33260 1.09790 0.70680 23.21850 1.02100 60.34980 0.14030 -0.193200007081 'International Tables Volume C Table 6.1.1.4 (pp. 500-502)' 'Henke, Gullikson and Davis, At. Data and Nucl. Data Tables, 1993, 54, 2'
F 0.01794 0.01033 3.53920 2.64120 1.51700 1.02430 10.28250 4.29440 0.26150 26.14760 0.277599990368 'International Tables Volume C Table 6.1.1.4 (pp. 500-502)' 'Henke, Gullikson and Davis, At. Data and Nucl. Data Tables, 1993, 54, 2'
H 0.00000 0.00000 0.49300 0.32291 0.14019 0.04081 10.51090 26.12570 3.14236 57.79970 0.0030380000826 'International Tables Volume C Table 6.1.1.4 (pp. 500-502)' 'Henke, Gullikson and Davis, At. Data and Nucl. Data Tables, 1993, 54, 2'
O 0.01158 0.00611 3.04850 2.28680 1.54630 0.86700 13.27710 5.70110 0.32390 32.90890 0.250800013542 'International Tables Volume C Table 6.1.1.4 (pp. 500-502)' 'Henke, Gullikson and Davis, At. Data and Nucl. Data Tables, 1993, 54, 2'
N 0.00653 0.00323 12.21260 3.13220 2.01250 1.16630 0.00570 9.89330 28.99750 0.58260 -11.5290002823 'International Tables Volume C Table 6.1.1.4 (pp. 500-502)' 'Henke, Gullikson and Davis, At. Data and Nucl. Data Tables, 1993, 54, 2'
S 0.12424 0.12443 6.90530 5.20340 1.43790 1.58630 1.46790 22.21510 0.25360 56.17200 0.866900026798 'International Tables Volume C Table 6.1.1.4 (pp. 500-502)' 'Henke, Gullikson and Davis, At. Data and Nucl. Data Tables, 1993, 54, 2'

loop_
_geom_angle_atom_site_label_1
_geom_angle_atom_site_label_2
_geom_angle_atom_site_label_3
_geom_angle
O2 S1 O1 119.12(11)
N1 S1 O1 105.94(11)
N1 S1 O2 109.18(10)
C13 S1 O1 108.67(12)
C13 S1 O2 109.67(12)
C13 S1 N1 103.03(12)
H1 N1 S1 115.25(7)
B1 N1 S1 129.50(18)
B1 N1 H1 115.25(14)
C6 C1 C2 115.3(2)
B1 C1 C2 121.3(2)
B1 C1 C6 123.2(2)
C1 C2 F1 119.8(2)
C3 C2 F1 117.3(2)
C3 C2 C1 122.9(2)
C2 C3 F2 120.5(2)
C4 C3 F2 119.9(2)
C4 C3 C2 119.7(2)
C3 C4 F3 120.1(2)
C5 C4 F3 120.2(2)
C5 C4 C3 119.7(2)
C4 C5 F4 119.8(2)
C6 C5 F4 120.9(2)
C6 C5 C4 119.3(2)
C1 C6 F5 119.4(2)
C5 C6 F5 117.6(2)
C5 C6 C1 123.1(2)
C12 C7 C8 115.6(2)
B1 C7 C8 124.0(2)
B1 C7 C12 120.2(2)
C7 C8 F6 119.3(2)
C9 C8 F6 118.0(2)
C9 C8 C7 122.7(2)
C8 C9 F7 120.7(2)
C10 C9 F7 120.0(2)
C10 C9 C8 119.3(2)
C9 C10 F8 120.1(2)
C11 C10 F8 120.5(2)
C11 C10 C9 119.3(2)
C10 C11 F9 119.6(2)
C12 C11 F9 120.7(2)
C12 C11 C10 119.7(2)
C7 C12 F10 118.6(2)
C11 C12 F10 118.0(2)
C11 C12 C7 123.4(2)
H13a C13 S1 109.5
H13b C13 S1 109.5
H13b C13 H13a 109.5
H13c C13 S1 109.5
H13c C13 H13a 109.5
H13c C13 H13b 109.5
C1 B1 N1 117.3(2)
C7 B1 N1 123.6(2)
C7 B1 C1 118.9(2)

loop_
_geom_bond_atom_site_label_1
_geom_bond_atom_site_label_2
_geom_bond_distance
S1 O1 1.4368(18)
S1 O2 1.4239(17)
S1 N1 1.657(2)
S1 C13 1.756(3)
F1 C2 1.349(3)
F2 C3 1.350(3)
F3 C4 1.341(3)
F4 C5 1.343(3)
F5 C6 1.351(3)
F6 C8 1.348(3)
F7 C9 1.338(3)
F8 C10 1.331(3)
F9 C11 1.349(3)
F10 C12 1.360(3)
N1 H1 0.8800
N1 B1 1.396(4)
C1 C2 1.390(3)
C1 C6 1.387(3)
C1 B1 1.577(4)
C2 C3 1.374(3)
C3 C4 1.373(3)
C4 C5 1.377(3)
C5 C6 1.380(4)
C7 C8 1.386(3)
C7 C12 1.381(4)
C7 B1 1.590(4)
C8 C9 1.382(3)
C9 C10 1.383(4)
C10 C11 1.375(3)
C11 C12 1.366(3)
C13 H13a 0.9800
C13 H13b 0.9800
C13 H13c 0.9800
